data_7001826
loop_
_publ_author_name
'Rob\'e, Emmanuel'
'Heged\"us, Csaba'
'Bakos, J\'ozsef'
'Daran, Jean-Claude'
'Gouygou, Maryse'

_publ_section_title
;
 Chiral diphosphinites derived from 2,2-biphosphole as a new class of
 stereodynamic ligands for enantioselective hydrogenation
;
_journal_issue 33
_journal_name_full 'Dalton Transactions'
_journal_page_first 6528
_journal_page_last 6535
_journal_paper_doi 10.1039/b900829b
_journal_year 2009
_chemical_absolute_configuration ad
_chemical_compound_source 'synthesis as described'
_chemical_formula_moiety 'C29 H32 O2 P2'
_chemical_formula_sum 'C29 H32 O2 P2'
_chemical_formula_weight 474.49
_chemical_name_systematic
;
?
;
_space_group_IT_number 19
_symmetry_cell_setting orthorhombic
_symmetry_Int_Tables_number 19
_symmetry_space_group_name_Hall 'P 2ac 2ab'
_symmetry_space_group_name_H-M 'P 21 21 21'
_atom_sites_solution_hydrogens geom
_atom_sites_solution_primary direct
_atom_sites_solution_secondary difmap
_audit_creation_method SHELXL-97
_cell_angle_alpha 90.00
_cell_angle_beta 90.00
_cell_angle_gamma 90.00
_cell_formula_units_Z 4
_cell_length_a 9.4289(7)
_cell_length_b 11.4294(12)
_cell_length_c 23.7723(17)
_cell_measurement_reflns_used 8000
_cell_measurement_temperature 180(2)
_cell_measurement_theta_max 26.1
_cell_measurement_theta_min 2.3
_cell_volume 2561.9(4)
_computing_cell_refinement 'IPDS software, 2.93 (Stoe, 2000)'
_computing_data_collection 'IPDS software, 2.93 (Stoe, 2000)'
_computing_data_reduction 'Stoe, Xred-1.07, 1996'
_computing_molecular_graphics 'Ortep-3 for Windows (Farrugia, 1997)'
_computing_publication_material 'WinGX publication routines (Farrugia, 1999)'
_computing_structure_refinement 'SHELXL-97 (Sheldrick, 1997)'
_computing_structure_solution 'SIR-97 (Altomare et al., 1997)'
_diffrn_ambient_temperature 180(2)
_diffrn_measured_fraction_theta_full 0.990
_diffrn_measured_fraction_theta_max 0.990
_diffrn_measurement_device_type 'Stoe IPDS'
_diffrn_measurement_method \f
_diffrn_radiation_monochromator graphite
_diffrn_radiation_source 'fine-focus sealed tube'
_diffrn_radiation_type MoK\a
_diffrn_radiation_wavelength 0.71073
_diffrn_reflns_av_R_equivalents 0.0414
_diffrn_reflns_av_sigmaI/netI 0.0273
_diffrn_reflns_limit_h_max 11
_diffrn_reflns_limit_h_min -11
_diffrn_reflns_limit_k_max 14
_diffrn_reflns_limit_k_min -14
_diffrn_reflns_limit_l_max 29
_diffrn_reflns_limit_l_min -29
_diffrn_reflns_number 25265
_diffrn_reflns_theta_full 26.12
_diffrn_reflns_theta_max 26.12
_diffrn_reflns_theta_min 2.32
_diffrn_standards_decay_% 0.1
_exptl_absorpt_coefficient_mu 0.193
_exptl_absorpt_correction_T_max 0.9477
_exptl_absorpt_correction_T_min 0.8893
_exptl_absorpt_correction_type multi-scan
_exptl_absorpt_process_details
;
[c.f. r.h. blessing, acta cryst. (1995), a51, 33-38]
;
_exptl_crystal_colour yellow
_exptl_crystal_density_diffrn 1.230
_exptl_crystal_density_method 'not measured'
_exptl_crystal_description box
_exptl_crystal_F_000 1008
_exptl_crystal_size_max 0.6
_exptl_crystal_size_mid 0.48
_exptl_crystal_size_min 0.36
_refine_diff_density_max 0.388
_refine_diff_density_min -0.185
_refine_diff_density_rms 0.035
_refine_ls_abs_structure_details 'Flack H D (1983), Acta Cryst. A39, 876-881'
_refine_ls_abs_structure_Flack -0.03(6)
_refine_ls_extinction_method none
_refine_ls_goodness_of_fit_ref 1.023
_refine_ls_hydrogen_treatment constr
_refine_ls_matrix_type full
_refine_ls_number_parameters 304
_refine_ls_number_reflns 5044
_refine_ls_number_restraints 0
_refine_ls_restrained_S_all 1.023
_refine_ls_R_factor_all 0.0366
_refine_ls_R_factor_gt 0.0300
_refine_ls_shift/su_max 0.001
_refine_ls_shift/su_mean 0.000
_refine_ls_structure_factor_coef Fsqd
_refine_ls_weighting_details 'calc w=1/[\s^2^(Fo^2^)+(0.0459P)^2^+0.1917P] where P=(Fo^2^+2Fc^2^)/3'
_refine_ls_weighting_scheme calc
_refine_ls_wR_factor_gt 0.0713
_refine_ls_wR_factor_ref 0.0746
_reflns_number_gt 4487
_reflns_number_total 5044
_reflns_threshold_expression >2\s(I)
_cod_data_source_file b900829b.txt
_cod_data_source_block 3b
_cod_database_code 7001826

loop_
_symmetry_equiv_pos_as_xyz
'x, y, z'
'-x+1/2, -y, z+1/2'
'x+1/2, -y+1/2, -z'
'-x, y+1/2, -z+1/2'

loop_
_atom_site_label
_atom_site_type_symbol
_atom_site_fract_x
_atom_site_fract_y
_atom_site_fract_z
_atom_site_U_iso_or_equiv
_atom_site_adp_type
_atom_site_occupancy
_atom_site_symmetry_multiplicity
_atom_site_calc_flag
_atom_site_refinement_flags
_atom_site_disorder_assembly
_atom_site_disorder_group
P1 P 0.56850(5) 0.05274(4) 0.885881(19) 0.03154(11) Uani 1 1 d . . .
P2 P 0.60863(4) -0.04138(4) 1.060056(18) 0.02793(11) Uani 1 1 d . . .
O1 O 0.41632(12) -0.00956(10) 0.89881(5) 0.0332(3) Uani 1 1 d . . .
O2 O 0.47888(12) -0.12683(10) 1.04047(5) 0.0293(3) Uani 1 1 d . . .
C1 C 0.40921(18) -0.13152(15) 0.91711(7) 0.0312(4) Uani 1 1 d . . .
H1 H 0.5052 -0.1576 0.9299 0.037 Uiso 1 1 calc R . .
C2 C 0.34486(17) -0.07800(15) 1.02004(7) 0.0298(4) Uani 1 1 d . . .
H2 H 0.3570 0.0075 1.0126 0.036 Uiso 1 1 calc R . .
C3 C 0.30550(18) -0.13966(16) 0.96584(8) 0.0333(4) Uani 1 1 d . . .
H3A H 0.2133 -0.1080 0.9530 0.040 Uiso 1 1 calc R . .
H3B H 0.2909 -0.2235 0.9745 0.040 Uiso 1 1 calc R . .
C4 C 0.3618(2) -0.20618(18) 0.86818(8) 0.0432(5) Uani 1 1 d . . .
H4A H 0.2674 -0.1811 0.8559 0.065 Uiso 1 1 calc R . .
H4B H 0.3581 -0.2883 0.8799 0.065 Uiso 1 1 calc R . .
H4C H 0.4291 -0.1976 0.8370 0.065 Uiso 1 1 calc R . .
C5 C 0.2334(2) -0.09542(18) 1.06500(8) 0.0398(4) Uani 1 1 d . . .
H5A H 0.2211 -0.1793 1.0722 0.060 Uiso 1 1 calc R . .
H5B H 0.1433 -0.0619 1.0523 0.060 Uiso 1 1 calc R . .
H5C H 0.2636 -0.0564 1.0997 0.060 Uiso 1 1 calc R . .
C11 C 0.67810(17) 0.02078(13) 0.94673(7) 0.0286(4) Uani 1 1 d . . .
C12 C 0.79375(17) -0.04118(15) 0.93131(7) 0.0312(4) Uani 1 1 d . . .
C13 C 0.79362(19) -0.07729(15) 0.87152(8) 0.0328(4) Uani 1 1 d . . .
C14 C 0.67512(18) -0.04543(16) 0.84273(7) 0.0331(4) Uani 1 1 d . . .
C21 C 0.63815(17) 0.06109(14) 1.00297(7) 0.0280(3) Uani 1 1 d . . .
C22 C 0.6242(2) 0.17225(14) 1.02227(8) 0.0337(4) Uani 1 1 d . . .
C23 C 0.5694(2) 0.17994(15) 1.08048(8) 0.0348(4) Uani 1 1 d . . .
C24 C 0.53813(19) 0.07517(15) 1.10399(7) 0.0318(4) Uani 1 1 d . . .
C121 C 0.91728(18) -0.06780(16) 0.96880(8) 0.0387(4) Uani 1 1 d . . .
H12A H 0.8940 -0.0458 1.0076 0.058 Uiso 1 1 calc R . .
H12B H 1.0002 -0.0233 0.9562 0.058 Uiso 1 1 calc R . .
H12C H 0.9384 -0.1517 0.9672 0.058 Uiso 1 1 calc R . .
C131 C 0.9223(2) -0.13911(18) 0.84809(9) 0.0457(5) Uani 1 1 d . . .
H13A H 0.9163 -0.1413 0.8070 0.069 Uiso 1 1 calc R . .
H13B H 0.9259 -0.2192 0.8628 0.069 Uiso 1 1 calc R . .
H13C H 1.0083 -0.0969 0.8594 0.069 Uiso 1 1 calc R . .
C141 C 0.64403(19) -0.06752(17) 0.78265(8) 0.0362(4) Uani 1 1 d . . .
C142 C 0.5864(2) 0.02055(19) 0.74881(8) 0.0445(5) Uani 1 1 d . . .
H142 H 0.5691 0.0957 0.7644 0.053 Uiso 1 1 calc R . .
C143 C 0.5540(3) -0.0006(2) 0.69260(10) 0.0575(6) Uani 1 1 d . . .
H143 H 0.5153 0.0600 0.6700 0.069 Uiso 1 1 calc R . .
C144 C 0.5785(3) -0.1106(3) 0.66966(10) 0.0609(6) Uani 1 1 d . . .
H144 H 0.5570 -0.1253 0.6313 0.073 Uiso 1 1 calc R . .
C145 C 0.6337(3) -0.1978(2) 0.70256(10) 0.0561(6) Uani 1 1 d . . .
H145 H 0.6504 -0.2729 0.6868 0.067 Uiso 1 1 calc R . .
C146 C 0.6655(2) -0.17737(19) 0.75874(9) 0.0454(5) Uani 1 1 d . . .
H146 H 0.7023 -0.2391 0.7812 0.054 Uiso 1 1 calc R . .
C221 C 0.6656(3) 0.28029(17) 0.99010(9) 0.0555(6) Uani 1 1 d . . .
H22A H 0.7430 0.3203 1.0098 0.083 Uiso 1 1 calc R . .
H22B H 0.5838 0.3328 0.9872 0.083 Uiso 1 1 calc R . .
H22C H 0.6972 0.2582 0.9523 0.083 Uiso 1 1 calc R . .
C231 C 0.5588(3) 0.29750(17) 1.10933(9) 0.0507(5) Uani 1 1 d . . .
H23A H 0.4758 0.3397 1.0950 0.076 Uiso 1 1 calc R . .
H23B H 0.6447 0.3431 1.1017 0.076 Uiso 1 1 calc R . .
H23C H 0.5489 0.2859 1.1500 0.076 Uiso 1 1 calc R . .
C241 C 0.47502(19) 0.05108(17) 1.15932(7) 0.0347(4) Uani 1 1 d . . .
C242 C 0.3589(2) 0.1149(2) 1.17871(8) 0.0462(5) Uani 1 1 d . . .
H242 H 0.3252 0.1796 1.1574 0.055 Uiso 1 1 calc R . .
C243 C 0.2916(3) 0.0851(2) 1.22895(9) 0.0552(6) Uani 1 1 d . . .
H243 H 0.2127 0.1294 1.2417 0.066 Uiso 1 1 calc R . .
C244 C 0.3392(3) -0.0082(2) 1.25993(9) 0.0594(7) Uani 1 1 d . . .
H244 H 0.2934 -0.0285 1.2941 0.071 Uiso 1 1 calc R . .
C245 C 0.4532(3) -0.0722(2) 1.24145(9) 0.0586(6) Uani 1 1 d . . .
H245 H 0.4854 -0.1371 1.2629 0.070 Uiso 1 1 calc R . .
C246 C 0.5220(2) -0.04309(18) 1.19166(8) 0.0432(4) Uani 1 1 d . . .
H246 H 0.6015 -0.0876 1.1796 0.052 Uiso 1 1 calc R . .

loop_
_atom_site_aniso_label
_atom_site_aniso_U_11
_atom_site_aniso_U_22
_atom_site_aniso_U_33
_atom_site_aniso_U_23
_atom_site_aniso_U_13
_atom_site_aniso_U_12
P1 0.0335(2) 0.0264(2) 0.0347(2) 0.00428(19) 0.00301(19) 0.00500(19)
P2 0.0276(2) 0.0222(2) 0.0339(2) 0.00322(18) -0.00479(17) 0.00155(18)
O1 0.0284(6) 0.0334(6) 0.0377(7) 0.0050(5) -0.0009(5) 0.0074(5)
O2 0.0274(6) 0.0217(6) 0.0389(7) 0.0048(5) -0.0052(5) 0.0006(5)
C1 0.0265(9) 0.0298(8) 0.0374(9) 0.0022(7) -0.0019(7) 0.0027(7)
C2 0.0245(8) 0.0287(8) 0.0363(9) 0.0039(7) -0.0029(7) 0.0040(6)
C3 0.0257(8) 0.0363(9) 0.0379(10) 0.0025(8) -0.0012(8) -0.0012(7)
C4 0.0410(11) 0.0461(11) 0.0427(11) -0.0072(9) 0.0047(9) -0.0067(9)
C5 0.0319(9) 0.0503(11) 0.0372(10) -0.0006(9) -0.0001(8) -0.0009(8)
C11 0.0280(8) 0.0209(8) 0.0370(9) 0.0026(7) 0.0054(7) -0.0017(6)
C12 0.0274(8) 0.0231(8) 0.0431(10) 0.0045(8) 0.0028(7) -0.0043(7)
C13 0.0289(9) 0.0262(9) 0.0433(10) 0.0042(7) 0.0093(7) 0.0001(7)
C14 0.0353(9) 0.0283(9) 0.0358(9) 0.0054(8) 0.0070(7) -0.0019(8)
C21 0.0245(8) 0.0242(8) 0.0352(9) 0.0023(7) -0.0016(7) 0.0003(7)
C22 0.0412(10) 0.0230(8) 0.0369(10) 0.0025(7) 0.0008(8) -0.0021(7)
C23 0.0432(10) 0.0254(8) 0.0358(9) -0.0021(7) -0.0020(8) 0.0024(8)
C24 0.0331(9) 0.0304(9) 0.0319(9) 0.0016(7) -0.0068(7) 0.0017(7)
C121 0.0267(8) 0.0369(10) 0.0526(11) 0.0033(8) 0.0015(8) 0.0014(7)
C131 0.0375(10) 0.0438(11) 0.0558(13) 0.0015(9) 0.0164(10) 0.0067(9)
C141 0.0333(9) 0.0391(10) 0.0361(9) 0.0035(8) 0.0106(8) -0.0044(8)
C142 0.0460(11) 0.0445(12) 0.0432(11) 0.0066(8) 0.0038(9) -0.0060(9)
C143 0.0628(14) 0.0667(15) 0.0429(12) 0.0141(11) -0.0017(11) -0.0154(12)
C144 0.0599(15) 0.0845(18) 0.0384(11) -0.0055(12) 0.0050(11) -0.0162(13)
C145 0.0580(14) 0.0637(15) 0.0467(13) -0.0143(11) 0.0128(11) -0.0104(12)
C146 0.0450(11) 0.0456(12) 0.0454(12) -0.0030(9) 0.0108(10) -0.0007(9)
C221 0.0932(18) 0.0235(10) 0.0497(13) 0.0014(9) 0.0153(12) -0.0102(10)
C231 0.0818(16) 0.0296(10) 0.0408(11) -0.0060(8) 0.0021(11) -0.0015(10)
C241 0.0396(9) 0.0358(9) 0.0287(8) -0.0022(8) -0.0052(7) -0.0067(8)
C242 0.0477(12) 0.0552(13) 0.0357(11) -0.0034(9) -0.0043(9) 0.0025(10)
C243 0.0482(12) 0.0755(16) 0.0419(12) -0.0152(12) 0.0029(10) -0.0103(11)
C244 0.0735(16) 0.0700(16) 0.0348(12) -0.0041(11) 0.0067(11) -0.0308(13)
C245 0.0903(18) 0.0504(13) 0.0351(11) 0.0083(9) -0.0031(12) -0.0146(13)
C246 0.0570(12) 0.0372(10) 0.0354(9) 0.0037(9) -0.0051(9) -0.0050(10)

loop_
_atom_type_symbol
_atom_type_description
_atom_type_scat_dispersion_real
_atom_type_scat_dispersion_imag
_atom_type_scat_source
C C 0.0033 0.0016 'International Tables Vol C Tables 4.2.6.8 and 6.1.1.4'
H H 0.0000 0.0000 'International Tables Vol C Tables 4.2.6.8 and 6.1.1.4'
O O 0.0106 0.0060 'International Tables Vol C Tables 4.2.6.8 and 6.1.1.4'
P P 0.1023 0.0942 'International Tables Vol C Tables 4.2.6.8 and 6.1.1.4'

loop_
_geom_angle_atom_site_label_1
_geom_angle_atom_site_label_2
_geom_angle_atom_site_label_3
_geom_angle
_geom_angle_site_symmetry_1
_geom_angle_site_symmetry_3
_geom_angle_publ_flag
O1 P1 C11 105.24(7) . . ?
O1 P1 C14 108.82(7) . . ?
C11 P1 C14 90.61(8) . . ?
O2 P2 C21 106.72(7) . . ?
O2 P2 C24 109.14(7) . . ?
C21 P2 C24 90.73(8) . . ?
C1 O1 P1 120.84(10) . . ?
C2 O2 P2 120.87(10) . . ?
O1 C1 C4 108.86(14) . . ?
O1 C1 C3 108.36(14) . . ?
C4 C1 C3 111.24(15) . . ?
O2 C2 C5 108.36(14) . . ?
O2 C2 C3 108.44(14) . . ?
C5 C2 C3 111.70(14) . . ?
C2 C3 C1 117.55(14) . . ?
C12 C11 C21 128.37(16) . . ?
C12 C11 P1 110.42(13) . . ?
C21 C11 P1 121.21(12) . . ?
C11 C12 C13 113.96(15) . . ?
C11 C12 C121 124.94(17) . . ?
C13 C12 C121 121.03(15) . . ?
C14 C13 C12 114.16(16) . . ?
C14 C13 C131 126.85(18) . . ?
C12 C13 C131 118.93(17) . . ?
C13 C14 C141 127.07(17) . . ?
C13 C14 P1 109.56(14) . . ?
C141 C14 P1 122.62(13) . . ?
C22 C21 C11 128.94(15) . . ?
C22 C21 P2 109.67(13) . . ?
C11 C21 P2 121.31(12) . . ?
C21 C22 C23 113.93(15) . . ?
C21 C22 C221 124.84(17) . . ?
C23 C22 C221 121.16(16) . . ?
C24 C23 C22 114.18(15) . . ?
C24 C23 C231 125.75(17) . . ?
C22 C23 C231 120.01(16) . . ?
C23 C24 C241 128.56(17) . . ?
C23 C24 P2 109.33(13) . . ?
C241 C24 P2 121.66(13) . . ?
C146 C141 C142 118.06(18) . . ?
C146 C141 C14 121.26(18) . . ?
C142 C141 C14 120.62(17) . . ?
C143 C142 C141 120.8(2) . . ?
C144 C143 C142 119.8(2) . . ?
C145 C144 C143 119.8(2) . . ?
C144 C145 C146 120.6(2) . . ?
C145 C146 C141 120.8(2) . . ?
C242 C241 C246 118.10(18) . . ?
C242 C241 C24 121.06(17) . . ?
C246 C241 C24 120.61(18) . . ?
C243 C242 C241 120.8(2) . . ?
C244 C243 C242 120.1(2) . . ?
C243 C244 C245 119.9(2) . . ?
C244 C245 C246 120.7(2) . . ?
C245 C246 C241 120.4(2) . . ?

loop_
_geom_bond_atom_site_label_1
_geom_bond_atom_site_label_2
_geom_bond_distance
_geom_bond_site_symmetry_2
_geom_bond_publ_flag
P1 O1 1.6311(13) . ?
P1 C11 1.8148(18) . ?
P1 C14 1.8226(19) . ?
P2 O2 1.6332(12) . ?
P2 C21 1.8140(17) . ?
P2 C24 1.8186(18) . ?
O1 C1 1.462(2) . ?
O2 C2 1.4644(19) . ?
C1 C4 1.510(3) . ?
C1 C3 1.519(2) . ?
C2 C5 1.512(3) . ?
C2 C3 1.515(3) . ?
C11 C12 1.351(2) . ?
C11 C21 1.464(2) . ?
C12 C13 1.480(3) . ?
C12 C121 1.498(2) . ?
C13 C14 1.360(3) . ?
C13 C131 1.511(2) . ?
C14 C141 1.480(3) . ?
C21 C22 1.357(2) . ?
C22 C23 1.480(3) . ?
C22 C221 1.504(3) . ?
C23 C24 1.354(2) . ?
C23 C231 1.512(2) . ?
C24 C241 1.470(2) . ?
C141 C146 1.393(3) . ?
C141 C142 1.398(3) . ?
C142 C143 1.392(3) . ?
C143 C144 1.390(4) . ?
C144 C145 1.369(4) . ?
C145 C146 1.388(3) . ?
C241 C242 1.394(3) . ?
C241 C246 1.395(3) . ?
C242 C243 1.394(3) . ?
C243 C244 1.371(4) . ?
C244 C245 1.372(4) . ?
C245 C246 1.390(3) . ?
